data_7223471
loop_
_publ_author_name
'McKellar, Scott C.'
'Sotelo, Jorge'
'Mowat, John P. S.'
'Wright, Paul A.'
'Moggach, Stephen A.'

_publ_section_title
;
 Perfluorocarbon liquid under pressure: a medium for gas delivery
;
_journal_issue 8
_journal_name_full CrystEngComm
_journal_page_first 1273
_journal_paper_doi 10.1039/C5CE01989C
_journal_volume 18
_journal_year 2016
_chemical_formula_moiety 'C12 H6 O6 Sc1'
_chemical_formula_sum 'C12 H6 O6 Sc'
_chemical_formula_weight 291.13
_chemical_name_common Sc2BDC3
_chemical_name_systematic catena-(tris(m4-Terephthalato)-di-scandium)
_space_group_IT_number 70
_symmetry_cell_setting orthorhombic
_symmetry_space_group_name_Hall '-F 2uv 2vw'
_symmetry_space_group_name_H-M 'F d d d :2'
_atom_sites_solution_hydrogens difmap
_atom_sites_solution_primary other
_audit_creation_date 15-05-07
_audit_creation_method CRYSTALS_ver_14.40
_audit_update_record
;
2015-06-09 deposited with the CCDC.
2015-12-13 downloaded from the CCDC.
;
_cell_angle_alpha 90
_cell_angle_beta 90
_cell_angle_gamma 90
_cell_formula_units_Z 16
_cell_length_a 8.798(2)
_cell_length_b 20.865(4)
_cell_length_c 34.551(6)
_cell_measurement_reflns_used 201
_cell_measurement_temperature 293
_cell_measurement_theta_max 20
_cell_measurement_theta_min 3
_cell_volume 6343(2)
_computing_cell_refinement 'CrysAlis, (Oxford Diffraction, 2002)'
_computing_data_collection 'SuperNova, (Oxford Diffraction, 2010)'
_computing_data_reduction 'CrysAlis, (Oxford Diffraction, 2002)'
_computing_molecular_graphics 'CAMERON (Watkin et al., 1996)'
_computing_publication_material 'CRYSTALS (Betteridge et al., 2003)'
_computing_structure_refinement 'CRYSTALS (Betteridge et al., 2003)'
_computing_structure_solution 'USER DEFINED STRUCTURE SOLUTION'
_diffrn_ambient_temperature 293
_diffrn_measured_fraction_theta_full 0.935
_diffrn_measured_fraction_theta_max 0.922
_diffrn_measurement_device Area
_diffrn_measurement_device_type 'Oxford Diffraction SuperNova'
_diffrn_measurement_method \w/2\q
_diffrn_radiation_monochromator graphite
_diffrn_radiation_type 'Mo K\a'
_diffrn_radiation_wavelength 0.71073
_diffrn_reflns_av_R_equivalents 0.109
_diffrn_reflns_limit_h_max 8
_diffrn_reflns_limit_h_min -6
_diffrn_reflns_limit_k_max 17
_diffrn_reflns_limit_k_min -20
_diffrn_reflns_limit_l_max 30
_diffrn_reflns_limit_l_min -33
_diffrn_reflns_number 1914
_diffrn_reflns_theta_full 17.699
_diffrn_reflns_theta_max 20.823
_diffrn_reflns_theta_min 2.581
_diffrn_standards_number 0
_exptl_absorpt_coefficient_mu 0.479
_exptl_absorpt_correction_T_max 0.95
_exptl_absorpt_correction_T_min 0.51
_exptl_absorpt_correction_type multi-scan
_exptl_absorpt_process_details 'CrysAlis, (Oxford Diffraction, 2002)'
_exptl_crystal_colour colourless
_exptl_crystal_density_diffrn 1.220
_exptl_crystal_density_method 'not measured'
_exptl_crystal_description block
_exptl_crystal_F_000 2352
_exptl_crystal_size_max 0.200
_exptl_crystal_size_mid 0.200
_exptl_crystal_size_min 0.100
_refine_diff_density_max 0.76
_refine_diff_density_min -0.67
_refine_ls_extinction_method None
_refine_ls_goodness_of_fit_ref 0.9315
_refine_ls_hydrogen_treatment noref
_refine_ls_matrix_type full
_refine_ls_number_parameters 88
_refine_ls_number_reflns 765
_refine_ls_number_restraints 0
_refine_ls_R_factor_all 0.0805
_refine_ls_R_factor_gt 0.0491
_refine_ls_shift/su_max 0.0007896
_refine_ls_shift/su_mean 0.0000501
_refine_ls_structure_factor_coef Fsqd
_refine_ls_weighting_details
;
 Method= Modified Sheldrick 
 w=1/[\s^2^(F^2^) + ( 0.03P)^2^ + 0.00P] 
 ,where P=(max(Fo^2^,0) + 2Fc^2^)/3 
;
_refine_ls_weighting_scheme calc
_refine_ls_wR_factor_all 0.1114
_refine_ls_wR_factor_gt 0.0959
_refine_ls_wR_factor_ref 0.1114
_reflns_limit_h_max 8
_reflns_limit_h_min 0
_reflns_limit_k_max 20
_reflns_limit_k_min 0
_reflns_limit_l_max 33
_reflns_limit_l_min 0
_reflns_number_gt 540
_reflns_number_total 771
_reflns_threshold_expression I>2.0\s(I)
_oxford_diffrn_Wilson_B_factor 1.04
_oxford_diffrn_Wilson_scale 18.36
_oxford_refine_ls_r_factor_ref 0.0805
_oxford_refine_ls_scale 0.2443(5)
_oxford_reflns_number_all 765
_oxford_reflns_threshold_expression_ref I>-10.0\s(I)
_oxford_structure_analysis_title 'ST2122_Mo in Fddd'
_cod_data_source_file c5ce01989c2.cif
_cod_data_source_block FC77fiber
_cod_depositor_comments
;
The following automatic conversions were performed:

'_atom_sites_solution_primary' value 'Other' changed to 'other'
according to
/usr/data/users/saulius/crontab/automatic-downloads/rss-feeds/RSC/lib/dictionaries/cif_core.dic
dictionary named 'cif_core.dic' version 2.4.2 from 2011-04-26.

Automatic conversion script
Id: cif_fix_values 4268 2015-11-12 08:31:59Z antanas 

 Adding full bibliography for 7223470--7223472.cif.
;
_cod_original_cell_volume 6342(2)
_cod_original_sg_symbol_H-M 'F d d d '
_cod_original_formula_sum 'C12 H6 O6 Sc1'
_cod_database_code 7223471

loop_
_symmetry_equiv_pos_as_xyz
x,y,z
-x,-y,-z
x,y+1/2,z+1/2
-x,-y+1/2,-z+1/2
x+1/2,y,z+1/2
-x+1/2,-y,-z+1/2
x+1/2,y+1/2,z
-x+1/2,-y+1/2,-z
-x,y+1/4,z+1/4
x,-y+1/4,-z+1/4
-x,y+3/4,z+3/4
x,-y+3/4,-z+3/4
-x+1/2,y+1/4,z+3/4
x+1/2,-y+1/4,-z+3/4
-x+1/2,y+3/4,z+1/4
x+1/2,-y+3/4,-z+1/4
x+1/4,-y,z+1/4
-x+1/4,y,-z+1/4
x+1/4,-y+1/2,z+3/4
-x+1/4,y+1/2,-z+3/4
x+3/4,-y,z+3/4
-x+3/4,y,-z+3/4
x+3/4,-y+1/2,z+1/4
-x+3/4,y+1/2,-z+1/4
-x+1/4,-y+3/4,z+1/2
x+1/4,y+3/4,-z+1/2
-x+1/4,-y+5/4,z+1
x+1/4,y+5/4,-z+1
-x+3/4,-y+3/4,z+1
x+3/4,y+3/4,-z+1
-x+3/4,-y+5/4,z+1/2
x+3/4,y+5/4,-z+1/2

loop_
_atom_site_label
_atom_site_type_symbol
_atom_site_fract_x
_atom_site_fract_y
_atom_site_fract_z
_atom_site_U_iso_or_equiv
_atom_site_occupancy
_atom_site_adp_type
_atom_site_refinement_flags_posn
_atom_site_refinement_flags_adp
Sc1 Sc 0.3750 0.3750 0.63563(4) 0.0137 1.0000 Uani S T
O1 O 0.2413(5) 0.3335(2) 0.67950(10) 0.0316 1.0000 Uani . .
C1 C 0.1052(8) 0.3198(3) 0.68212(15) 0.0273 1.0000 Uani . .
O2 O 0.0051(5) 0.3344(2) 0.65761(11) 0.0417 1.0000 Uani . .
C2 C 0.0496(7) 0.2834(3) 0.71732(15) 0.0302 1.0000 Uani . .
C3 C 0.1532(8) 0.2641(4) 0.74503(17) 0.0509 1.0000 Uani . .
C4 C 0.1024(8) 0.2307(3) 0.77787(16) 0.0519 1.0000 Uani . .
O3 O 0.2453(5) 0.45802(19) 0.63514(12) 0.0374 1.0000 Uani . .
C5 C 0.1250 0.4859(4) 0.6250 0.0290 1.0000 Uani S T
C6 C 0.1250 0.5571(4) 0.6250 0.0317 1.0000 Uani S T
C7 C 0.2604(9) 0.5922(3) 0.6253(2) 0.0594 1.0000 Uani . .
H31 H 0.2575 0.2733 0.7420 0.0607 1.0000 Uiso . .
H41 H 0.1738 0.2176 0.7969 0.0605 1.0000 Uiso . .
H71 H 0.3538 0.5693 0.6260 0.0701 1.0000 Uiso . .

loop_
_atom_site_aniso_label
_atom_site_aniso_U_11
_atom_site_aniso_U_22
_atom_site_aniso_U_33
_atom_site_aniso_U_23
_atom_site_aniso_U_13
_atom_site_aniso_U_12
Sc1 0.0120(11) 0.0138(9) 0.0153(8) 0.0000 0.0000 -0.0007(8)
O1 0.014(4) 0.054(3) 0.026(2) 0.0175(19) -0.001(2) -0.010(2)
C1 0.020(6) 0.040(4) 0.023(4) 0.017(3) -0.005(3) -0.003(4)
O2 0.015(3) 0.080(4) 0.030(2) 0.035(2) -0.002(2) -0.002(2)
C2 0.011(5) 0.048(5) 0.031(4) 0.026(3) -0.001(3) -0.008(3)
C3 0.009(5) 0.097(6) 0.047(4) 0.047(4) -0.005(4) -0.018(4)
C4 0.020(6) 0.097(6) 0.039(4) 0.046(4) -0.013(3) -0.007(4)
O3 0.023(3) 0.016(3) 0.074(3) -0.002(2) -0.006(2) 0.007(2)
C5 0.018(7) 0.032(6) 0.037(5) 0.0000 0.008(5) 0.0000
C6 0.017(8) 0.022(6) 0.056(6) 0.0000 -0.006(4) 0.0000
C7 0.019(6) 0.016(3) 0.144(7) -0.004(5) -0.002(5) 0.002(3)

loop_
_atom_type_symbol
_atom_type_scat_dispersion_real
_atom_type_scat_dispersion_imag
_atom_type_scat_Cromer_Mann_a1
_atom_type_scat_Cromer_Mann_b1
_atom_type_scat_Cromer_Mann_a2
_atom_type_scat_Cromer_Mann_b2
_atom_type_scat_Cromer_Mann_a3
_atom_type_scat_Cromer_Mann_b3
_atom_type_scat_Cromer_Mann_a4
_atom_type_scat_Cromer_Mann_b4
_atom_type_scat_Cromer_Mann_c
_atom_type_scat_source
C 0.0033 0.0016 2.3100 20.8439 1.0200 10.2075 1.5886 0.5687 0.8650 51.6512 0.2156 'International Tables Vol C 4.2.6.8 and 6.1.1.4'
H 0.0000 0.0000 0.4930 10.5109 0.3229 26.1257 0.1402 3.1424 0.0408 57.7998 0.0030 'International Tables Vol C 4.2.6.8 and 6.1.1.4'
O 0.0106 0.0060 3.0485 13.2771 2.2868 5.7011 1.5463 0.3239 0.8670 32.9089 0.2508 'International Tables Vol C 4.2.6.8 and 6.1.1.4'
Sc 0.2519 0.3716 9.1890 9.0213 7.3679 0.5729 1.6409 136.1080 1.4680 51.3531 1.3329 'International Tables Vol C 4.2.6.8 and 6.1.1.4'

loop_
_geom_angle_atom_site_label_1
_geom_angle_site_symmetry_1
_geom_angle_atom_site_label_2
_geom_angle_atom_site_label_3
_geom_angle_site_symmetry_3
_geom_angle
_geom_angle_publ_flag
O1 29_554 Sc1 O3 29_554 92.39(17) yes
O1 29_554 Sc1 O2 18_556 179.66(18) yes
O3 29_554 Sc1 O2 18_556 87.50(17) yes
O1 29_554 Sc1 O2 16_556 92.46(16) yes
O3 29_554 Sc1 O2 16_556 91.82(18) yes
O2 18_556 Sc1 O2 16_556 87.2(2) yes
O1 29_554 Sc1 O1 . 87.9(2) yes
O3 29_554 Sc1 O1 . 88.29(16) yes
O2 18_556 Sc1 O1 . 92.46(16) yes
O2 16_556 Sc1 O1 . 179.66(18) yes
O1 29_554 Sc1 O3 . 88.29(16) yes
O3 29_554 Sc1 O3 . 179.1(2) yes
O2 18_556 Sc1 O3 . 91.82(18) yes
O2 16_556 Sc1 O3 . 87.50(17) yes
O1 . Sc1 O3 . 92.39(17) yes
Sc1 . O1 C1 . 133.7(4) yes
O1 . C1 O2 . 124.9(5) yes
O1 . C1 C2 . 119.3(5) yes
O2 . C1 C2 . 115.8(6) yes
Sc1 16_456 O2 C1 . 166.9(4) yes
C1 . C2 C4 4_556 121.1(5) yes
C1 . C2 C3 . 119.3(6) yes
C4 4_556 C2 C3 . 119.6(5) yes
C2 . C3 C4 . 119.6(6) yes
C2 . C3 H31 . 120.3 no
C4 . C3 H31 . 120.1 no
C3 . C4 C2 4_556 120.8(6) yes
C3 . C4 H41 . 119.4 no
C2 4_556 C4 H41 . 119.8 no
Sc1 . O3 C5 . 148.4(5) yes
O3 . C5 O3 18_556 124.9(8) yes
O3 . C5 C6 . 117.5(4) yes
O3 18_556 C5 C6 . 117.5(4) yes
C5 . C6 C7 18_556 121.6(4) yes
C5 . C6 C7 . 121.6(4) yes
C7 18_556 C6 C7 . 116.8(9) yes
C6 . C7 C7 10_566 121.6(4) yes
C6 . C7 H71 . 118.2 no
C7 10_566 C7 H71 . 120.2 no

loop_
_geom_bond_atom_site_label_1
_geom_bond_atom_site_label_2
_geom_bond_site_symmetry_2
_geom_bond_distance
_geom_bond_publ_flag
Sc1 O1 29_554 2.105(4) yes
Sc1 O3 29_554 2.074(4) yes
Sc1 O2 18_556 2.064(4) yes
Sc1 O2 16_556 2.064(4) yes
Sc1 O1 . 2.105(4) yes
Sc1 O3 . 2.074(4) yes
O1 C1 . 1.234(7) yes
C1 O2 . 1.259(7) yes
C1 C2 . 1.515(7) yes
C2 C4 4_556 1.379(9) yes
C2 C3 . 1.383(8) yes
C3 C4 . 1.404(7) yes
C3 H31 . 0.943 no
C4 H41 . 0.949 no
O3 C5 . 1.258(5) yes
C5 C6 . 1.485(11) yes
C6 C7 18_556 1.398(8) yes
C6 C7 . 1.398(8) yes
C7 C7 10_566 1.369(12) yes
C7 H71 . 0.951 no
